data_1559374
loop_
_publ_author_name
'Li, Xiaojun'
'Angunawela, Indunil'
'Chang, Yuan'
'Zhou, Jiadong'
'Huang, He'
'Zhong, Lian'
'Liebman-Pelaez, Alex'
'Zhu, Chenhui'
'Meng, Lei'
'Xie, Zengqi'
'Ade, Harald'
'Yan, He'
'Li, Yongfang'

_publ_section_title
;
 Effect of the chlorine substitution position of the end-group on
 intermolecular interactions and photovoltaic performance of small
 molecule acceptors
;
_journal_issue 12
_journal_name_full 'Energy &amp; Environmental Science'
_journal_page_first 5028
_journal_page_last 5038
_journal_paper_doi 10.1039/D0EE02251A
_journal_volume 13
_journal_year 2020
_chemical_formula_moiety 'C68 H68 Cl2 N4 O4 S2'
_chemical_formula_sum 'C68 H68 Cl2 N4 O4 S2'
_chemical_formula_weight 1140.28
_space_group_crystal_system triclinic
_space_group_IT_number 2
_space_group_name_Hall '-P 1'
_space_group_name_H-M_alt 'P -1'
_atom_sites_solution_hydrogens geom
_atom_sites_solution_primary dual
_audit_creation_date 2018-11-16
_audit_creation_method
;
Olex2 1.2
(compiled 2018.05.29 svn.r3508 for OlexSys, GUI svn.r5506)
;
_audit_update_record
;
2020-07-16 deposited with the CCDC.	2020-10-13 downloaded from the CCDC.
;
_cell_angle_alpha 88.307(2)
_cell_angle_beta 76.712(2)
_cell_angle_gamma 82.866(2)
_cell_formula_units_Z 2
_cell_length_a 13.3351(4)
_cell_length_b 16.6987(4)
_cell_length_c 17.3392(3)
_cell_measurement_reflns_used 14660
_cell_measurement_temperature 149.99(10)
_cell_measurement_theta_max 73.2370
_cell_measurement_theta_min 4.0550
_cell_volume 3728.61(16)
_computing_cell_refinement 'CrysAlisPro 1.171.39.44a (Rigaku OD, 2018)'
_computing_data_collection 'CrysAlisPro 1.171.39.44a (Rigaku OD, 2018)'
_computing_data_reduction 'CrysAlisPro 1.171.39.44a (Rigaku OD, 2018)'
_computing_molecular_graphics 'Olex2 (Dolomanov et al., 2009)'
_computing_publication_material 'Olex2 (Dolomanov et al., 2009)'
_computing_structure_refinement 'ShelXL (Sheldrick, 2015)'
_computing_structure_solution 'ShelXT (Sheldrick, 2015)'
_diffrn_ambient_environment N~2~
_diffrn_ambient_temperature 149.99(10)
_diffrn_detector 'CCD plate'
_diffrn_measured_fraction_theta_full 0.979
_diffrn_measured_fraction_theta_max 0.979
_diffrn_measurement_details
;
List of Runs (angles in degrees, time in seconds):

  # Type    Start    End  Width  t~exp~   \w     \q     \k     \f   Frames
#--------------------------------------------------------------------------
  1  \w    -36.00  12.00   0.50    0.85    --    0.00 -57.00  90.00   96
  2  \w    -47.00  12.00   0.50    0.85    --    0.00 -57.00 -60.00  118
  3  \w    -74.00   7.00   0.50    0.85    --    0.00 -72.00-120.00  162
  4  \w     26.00  87.00   0.50    0.85    --    0.00  38.00 120.00  122
  5  \w    -87.00 -60.00   0.50    0.85    --    0.00 -57.00  90.00   54
  6  \w     -3.00  24.00   0.50    0.85    --    0.00  38.00 120.00   54
  7  \w    -78.00 -46.00   0.50    0.85    --    0.00 -19.00-180.00   64
  8  \w    -36.00  11.00   0.50    0.85    --    0.00 -19.00 -60.00   94
  9  \w   -113.00 -58.00   0.50    3.41    --  -98.80  72.00  90.00  110
 10  \w   -105.00 -71.00   0.50    3.41    --  -98.80  72.00 150.00   68
 11  \w   -112.00 -16.00   0.50    3.41    --  -98.80  72.00-120.00  192
 12  \w   -113.00 -31.00   0.50    3.41    --  -98.80  72.00  60.00  164
 13  \w    -48.00 -22.00   0.50    3.41    --  -98.80  72.00   0.00   52
 14  \w   -102.00  -9.00   0.50    3.41    --  -98.80  19.00 150.00  186
 15  \w    -48.00 -13.00   0.50    3.41    --  -98.80  57.00-120.00   70
 16  \w    -66.00 -14.00   0.50    3.41    --  -98.80  72.00-180.00  104
 17  \w   -113.00 -43.00   0.50    3.41    --  -98.80  72.00  30.00  140
 18  \w   -112.00  -9.00   0.50    3.41    --  -98.80  19.00  60.00  206
 19  \w   -112.00 -49.00   0.50    3.41    --  -98.80  72.00 -30.00  126
 20  \w   -112.00 -73.00   0.50    3.41    --  -98.80  72.00 120.00   78
 21  \w   -114.00 -85.00   0.50    3.41    --  -98.80 -19.00-120.00   58
 22  \w   -112.00 -57.00   0.50    3.41    --  -98.80  72.00-150.00  110
 23  \w   -106.00 -10.00   0.50    3.41    --  -98.80  57.00-180.00  192
 24  \w    -95.00 -46.00   0.50    3.41    --  -98.80  72.00 -90.00   98
 25  \w   -103.00 -76.00   0.50    3.41    --  -98.80  72.00-180.00   54
 26  \w   -103.00 -61.00   0.50    3.41    --  -98.80  72.00   0.00   84
 27  \w   -183.00 -14.00   0.50    3.41    --  -98.80   0.00  30.00  338
;
_diffrn_measurement_device 'four-circle diffractometer'
_diffrn_measurement_device_type 'XtaLAB AFC12 (RCD3): Kappa single'
_diffrn_measurement_method '\w scans'
_diffrn_orient_matrix_type 'CrysAlisPro convention (1999,Acta A55,543-557)'
_diffrn_orient_matrix_UB_11 -0.0409806000
_diffrn_orient_matrix_UB_12 0.0622132000
_diffrn_orient_matrix_UB_13 0.0671986000
_diffrn_orient_matrix_UB_21 0.1007552000
_diffrn_orient_matrix_UB_22 0.0398274000
_diffrn_orient_matrix_UB_23 -0.0251992000
_diffrn_orient_matrix_UB_31 -0.0496811000
_diffrn_orient_matrix_UB_32 0.0564616000
_diffrn_orient_matrix_UB_33 -0.0564249000
_diffrn_radiation_monochromator mirror
_diffrn_radiation_probe x-ray
_diffrn_radiation_type CuK\a
_diffrn_radiation_wavelength 1.54184
_diffrn_reflns_av_R_equivalents 0.0375
_diffrn_reflns_av_unetI/netI 0.0472
_diffrn_reflns_Laue_measured_fraction_full 0.979
_diffrn_reflns_Laue_measured_fraction_max 0.979
_diffrn_reflns_limit_h_max 15
_diffrn_reflns_limit_h_min -15
_diffrn_reflns_limit_k_max 19
_diffrn_reflns_limit_k_min -19
_diffrn_reflns_limit_l_max 18
_diffrn_reflns_limit_l_min -20
_diffrn_reflns_number 36794
_diffrn_reflns_point_group_measured_fraction_full 0.979
_diffrn_reflns_point_group_measured_fraction_max 0.979
_diffrn_reflns_theta_full 67.069
_diffrn_reflns_theta_max 67.069
_diffrn_reflns_theta_min 2.618
_diffrn_source 'Rotating-anode X-ray tube (dual wavelength)'
_diffrn_source_type 'Rigaku (Cu) X-ray DW Source'
_exptl_absorpt_coefficient_mu 1.635
_exptl_absorpt_correction_T_max 1.00000
_exptl_absorpt_correction_T_min 0.68028
_exptl_absorpt_correction_type multi-scan
_exptl_absorpt_process_details
;
CrysAlisPro 1.171.39.44a (Rigaku Oxford Diffraction, 2018)
Empirical absorption correction using spherical harmonics,
 implemented in SCALE3 ABSPACK scaling algorithm.
;
_exptl_crystal_colour 'dull dark brown'
_exptl_crystal_colour_lustre dull
_exptl_crystal_colour_modifier dark
_exptl_crystal_colour_primary brown
_exptl_crystal_density_diffrn 1.016
_exptl_crystal_description plate
_exptl_crystal_F_000 1204
_exptl_crystal_size_max 0.05
_exptl_crystal_size_mid 0.01
_exptl_crystal_size_min 0.01
_refine_diff_density_max 1.035
_refine_diff_density_min -0.883
_refine_diff_density_rms 0.093
_refine_ls_extinction_method none
_refine_ls_goodness_of_fit_ref 1.049
_refine_ls_hydrogen_treatment constr
_refine_ls_matrix_type full
_refine_ls_number_parameters 727
_refine_ls_number_reflns 13037
_refine_ls_number_restraints 48
_refine_ls_restrained_S_all 1.066
_refine_ls_R_factor_all 0.1041
_refine_ls_R_factor_gt 0.0889
_refine_ls_shift/su_max 0.000
_refine_ls_shift/su_mean 0.000
_refine_ls_structure_factor_coef Fsqd
_refine_ls_weighting_details 'w=1/[\s^2^(Fo^2^)+(0.1482P)^2^+8.1199P] where P=(Fo^2^+2Fc^2^)/3'
_refine_ls_weighting_scheme calc
_refine_ls_wR_factor_gt 0.2740
_refine_ls_wR_factor_ref 0.2882
_reflns_Friedel_coverage 0.000
_reflns_number_gt 9812
_reflns_number_total 13037
_reflns_threshold_expression 'I > 2\s(I)'
_cod_data_source_file d0ee02251a2.cif
_cod_data_source_block mo_cl_1
_cod_depositor_comments 'Adding full bibliography for 1559374--1559377.cif.'
_cod_database_code 1559374
_shelx_shelxl_version_number 2014/7
_shelx_space_group_comment
;
The symmetry employed for this shelxl refinement is uniquely defined
by the following loop, which should always be used as a source of
symmetry information in preference to the above space-group names.
They are only intended as comments.
;
_shelx_estimated_absorpt_t_max 0.984
_shelx_estimated_absorpt_t_min 0.923
_reflns_odcompleteness_completeness 98.20
_reflns_odcompleteness_iscentric 1
_reflns_odcompleteness_theta 66.97
_olex2_refinement_description
;
1. Fixed Uiso
 At 1.2 times of:
  All C(H) groups, All C(H,H) groups
 At 1.5 times of:
  All C(H,H,H) groups
2. Uiso/Uaniso restraints and constraints
Uanis(N02G) \\sim Ueq, Uanis(N026) \\sim Ueq, Uanis(N029) \\sim Ueq,
Uanis(N022) \\sim Ueq: with sigma of 0.001 and sigma for terminal atoms of 0.002
Uanis(C02F) \\sim Ueq, Uanis(C02C) \\sim Ueq, Uanis(C02E) \\sim Ueq,
Uanis(C02D) \\sim Ueq: with sigma of 0.001 and sigma for terminal atoms of 0.002
3.a Secondary CH2 refined with riding coordinates:
 C00R(H00A,H00B), C00V(H00C,H00D), C00Y(H00E,H00F), C012(H01A,H01B), C015(H01C,
 H01D), C016(H01E,H01F), C017(H01G,H01H), C01B(H01I,H01J), C01F(H01L,H01M),
 C01H(H01Q,H01R), C01I(H01S,H01T), C01O(H01W,H01X), C01P(H01Y,H), C01U(H0AA,HC),
  C01V(H1AA,HD), C01X(H3AA,HE), C01Y(H4AA,HF), C01Z(H5AA,HG), C023(H02A,H02B),
 C025(H02C,H02D)
3.b Aromatic/amide H refined with riding coordinates:
 C00S(H00S), C00T(H00T), C010(H010), C011(H011), C019(H019), C01D(H01K),
 C01J(H01U), C01N(H01V), C01R(H01Z), C01W(H2AA)
3.c Idealised Me refined as rotating group:
 C01G(H01N,H01O,H01P), C01S(H01,HA,HB), C027(H02E,H02F,H02G), C028(H02H,H02I,
 H02J), C02A(H02K,H02L,H02M), C02B(H02N,H02O,H02P)
;
_olex2_submission_special_instructions 'No special instructions were received'
_oxdiff_exptl_absorpt_empirical_details
;
Empirical correction (ABSPACK) includes:
- Absorption correction using spherical harmonics
- Frame scaling
;
_oxdiff_exptl_absorpt_empirical_full_max 1.813
_oxdiff_exptl_absorpt_empirical_full_min 0.496

loop_
_space_group_symop_operation_xyz
'x, y, z'
'-x, -y, -z'

loop_
_atom_site_label
_atom_site_type_symbol
_atom_site_fract_x
_atom_site_fract_y
_atom_site_fract_z
_atom_site_U_iso_or_equiv
_atom_site_adp_type
_atom_site_occupancy
_atom_site_site_symmetry_order
_atom_site_calc_flag
_atom_site_refinement_flags_posn
_atom_site_refinement_flags_adp
_atom_site_refinement_flags_occupancy
_atom_site_disorder_assembly
_atom_site_disorder_group
S01 S 0.67399(8) 0.21926(6) 0.75147(5) 0.0351(2) Uani 1 1 d . . . . .
S02 S 0.80128(8) 0.27681(6) 0.24753(5) 0.0348(2) Uani 1 1 d . . . . .
Cl03 Cl 0.73785(11) 0.00178(7) 1.17739(7) 0.0555(3) Uani 1 1 d . . . . .
Cl04 Cl 0.75359(11) 0.49271(7) -0.18282(7) 0.0569(3) Uani 1 1 d . . . . .
O00A O 0.6639(2) 0.37727(16) 0.41259(16) 0.0364(6) Uani 1 1 d . . . . .
O00B O 0.7929(2) 0.11274(16) 0.58720(16) 0.0368(6) Uani 1 1 d . . . . .
O00D O 0.6895(3) 0.14862(19) 0.89014(17) 0.0537(9) Uani 1 1 d . . . . .
O00E O 0.8106(3) 0.35346(19) 0.10674(18) 0.0538(9) Uani 1 1 d . . . . .
C00G C 0.6101(3) 0.3825(2) 0.5940(2) 0.0334(8) Uani 1 1 d . . . . .
C00H C 0.7051(3) 0.2477(2) 0.5809(2) 0.0310(8) Uani 1 1 d . . . . .
C00I C 0.6669(3) 0.2669(2) 0.6643(2) 0.0313(8) Uani 1 1 d . . . . .
C00J C 0.6939(3) 0.3130(2) 0.4560(2) 0.0311(8) Uani 1 1 d . . . . .
C00K C 0.8496(3) 0.1086(2) 0.4050(2) 0.0353(9) Uani 1 1 d . . . . .
C00L C 0.7643(3) 0.1789(2) 0.5423(2) 0.0336(8) Uani 1 1 d . . . . .
C00M C 0.6698(3) 0.3145(2) 0.5386(2) 0.0310(8) Uani 1 1 d . . . . .
C00N C 0.7541(3) 0.2437(2) 0.4182(2) 0.0327(8) Uani 1 1 d . . . . .
C00O C 0.8491(3) 0.1492(2) 0.3260(2) 0.0356(9) Uani 1 1 d . . . . .
C00P C 0.6123(3) 0.3426(2) 0.6737(2) 0.0329(8) Uani 1 1 d . . . . .
C00Q C 0.7873(3) 0.1762(2) 0.4612(2) 0.0324(8) Uani 1 1 d . . . . .
C00R C 0.4979(3) 0.4056(2) 0.5846(2) 0.0356(9) Uani 1 1 d . . . . .
H00A H 0.4643 0.4475 0.6228 0.043 Uiso 1 1 calc R . . . .
H00B H 0.5005 0.4284 0.5321 0.043 Uiso 1 1 calc R . . . .
C00S C 0.5711(3) 0.3156(3) 0.8880(2) 0.0384(9) Uani 1 1 d . . . . .
H00S H 0.5320 0.3652 0.9022 0.046 Uiso 1 1 calc R . . . .
C00T C 0.5751(3) 0.3639(3) 0.7530(2) 0.0372(9) Uani 1 1 d . . . . .
H00T H 0.5370 0.4132 0.7700 0.045 Uiso 1 1 calc R . . . .
C00U C 0.6013(3) 0.3030(3) 0.8041(2) 0.0388(9) Uani 1 1 d . . . . .
C00V C 0.9618(3) 0.0870(3) 0.4140(2) 0.0396(10) Uani 1 1 d . . . . .
H00C H 0.9597 0.0629 0.4658 0.047 Uiso 1 1 calc R . . . .
H00D H 0.9962 0.0464 0.3748 0.047 Uiso 1 1 calc R . . . .
C00W C 0.7966(3) 0.2261(2) 0.3352(2) 0.0344(9) Uani 1 1 d . . . . .
C00X C 0.5970(4) 0.2309(3) 1.0816(2) 0.0410(10) Uani 1 1 d . . . . .
C00Y C 0.6659(3) 0.4590(2) 0.5844(2) 0.0356(9) Uani 1 1 d . . . . .
H00E H 0.6667 0.4812 0.5320 0.043 Uiso 1 1 calc R . . . .
H00F H 0.6259 0.4988 0.6227 0.043 Uiso 1 1 calc R . . . .
C00Z C 0.6501(3) 0.1677(3) 1.0306(2) 0.0404(10) Uani 1 1 d . . . . .
C010 C 0.8927(3) 0.1295(3) 0.2475(2) 0.0377(9) Uani 1 1 d . . . . .
H010 H 0.9298 0.0797 0.2311 0.045 Uiso 1 1 calc R . . . .
C011 C 0.9109(4) 0.1811(3) 0.1127(2) 0.0418(10) Uani 1 1 d . . . . .
H011 H 0.9484 0.1307 0.0994 0.050 Uiso 1 1 calc R . . . .
C012 C 0.7939(3) 0.0326(2) 0.4138(2) 0.0391(9) Uani 1 1 d . . . . .
H01A H 0.8333 -0.0063 0.3744 0.047 Uiso 1 1 calc R . . . .
H01B H 0.7952 0.0092 0.4655 0.047 Uiso 1 1 calc R . . . .
C013 C 0.8923(4) 0.2657(3) -0.0831(3) 0.0424(10) Uani 1 1 d . . . . .
C014 C 0.8435(4) 0.3312(3) -0.0335(2) 0.0414(10) Uani 1 1 d . . . . .
C015 C 0.9325(3) 0.5119(3) 0.6109(3) 0.0419(10) Uani 1 1 d . . . . .
H01C H 0.9301 0.4841 0.6611 0.050 Uiso 1 1 calc R . . . .
H01D H 0.9773 0.4774 0.5697 0.050 Uiso 1 1 calc R . . . .
C016 C 0.7774(3) 0.4459(3) 0.5954(3) 0.0388(9) Uani 1 1 d . . . . .
H01E H 0.7784 0.4178 0.6450 0.047 Uiso 1 1 calc R . . . .
H01F H 0.8201 0.4118 0.5529 0.047 Uiso 1 1 calc R . . . .
C017 C 0.4309(3) 0.3360(3) 0.5956(3) 0.0412(10) Uani 1 1 d . . . . .
H01G H 0.4637 0.2943 0.5570 0.049 Uiso 1 1 calc R . . . .
H01H H 0.4283 0.3128 0.6479 0.049 Uiso 1 1 calc R . . . .
C018 C 0.8750(3) 0.1924(2) 0.1953(2) 0.0378(9) Uani 1 1 d . . . . .
C019 C 0.8006(4) 0.4015(3) -0.0616(3) 0.0421(10) Uani 1 1 d . . . . .
H019 H 0.7687 0.4442 -0.0279 0.051 Uiso 1 1 calc R . . . .
C01A C 0.8470(4) 0.3100(3) 0.0488(2) 0.0409(10) Uani 1 1 d . . . . .
C01B C 1.0270(4) 0.1555(3) 0.4053(3) 0.0431(10) Uani 1 1 d . . . . .
H01I H 0.9935 0.1964 0.4446 0.052 Uiso 1 1 calc R . . . .
H01J H 1.0303 0.1797 0.3534 0.052 Uiso 1 1 calc R . . . .
C01C C 0.9026(4) 0.2284(3) 0.0474(2) 0.0410(10) Uani 1 1 d . . . . .
C01D C 0.8545(4) 0.3429(3) -0.1937(3) 0.0481(11) Uani 1 1 d . . . . .
H01K H 0.8574 0.3477 -0.2477 0.058 Uiso 1 1 calc R . . . .
C01E C 0.5876(4) 0.2703(3) 0.9512(2) 0.0420(10) Uani 1 1 d . . . . .
C01F C 0.6410(4) -0.0338(3) 0.3936(3) 0.0462(11) Uani 1 1 d . . . . .
H01L H 0.6412 -0.0673 0.4403 0.055 Uiso 1 1 calc R . . . .
H01M H 0.6878 -0.0623 0.3490 0.055 Uiso 1 1 calc R . . . .
C01G C 0.5827(4) 0.3652(3) 0.3736(3) 0.0445(10) Uani 1 1 d . . . . .
H01N H 0.5779 0.4068 0.3348 0.067 Uiso 1 1 calc GR . . . .
H01O H 0.5179 0.3672 0.4120 0.067 Uiso 1 1 calc GR . . . .
H01P H 0.5982 0.3135 0.3479 0.067 Uiso 1 1 calc GR . . . .
C01H C 0.8237(3) 0.5241(3) 0.5957(3) 0.0398(9) Uani 1 1 d . . . . .
H01Q H 0.7790 0.5593 0.6363 0.048 Uiso 1 1 calc R . . . .
H01R H 0.8261 0.5508 0.5450 0.048 Uiso 1 1 calc R . . . .
C01I C 0.6815(4) 0.0441(3) 0.4053(2) 0.0418(10) Uani 1 1 d . . . . .
H01S H 0.6380 0.0706 0.4525 0.050 Uiso 1 1 calc R . . . .
H01T H 0.6764 0.0793 0.3605 0.050 Uiso 1 1 calc R . . . .
C01J C 0.6946(4) 0.0957(3) 1.0586(2) 0.0422(10) Uani 1 1 d . . . . .
H01U H 0.7296 0.0542 1.0244 0.051 Uiso 1 1 calc R . . . .
C01K C 0.6477(4) 0.1899(3) 0.9487(2) 0.0423(10) Uani 1 1 d . . . . .
C01L C 0.8069(4) 0.4065(3) -0.1428(3) 0.0442(10) Uani 1 1 d . . . . .
C01M C 0.9354(4) 0.2025(3) -0.0353(3) 0.0488(11) Uani 1 1 d . . . . .
C01N C 0.6320(4) 0.1502(3) 1.1902(2) 0.0465(11) Uani 1 1 d . . . . .
H01V H 0.6260 0.1427 1.2444 0.056 Uiso 1 1 calc R . . . .
C01O C 0.2511(4) 0.2965(3) 0.6090(3) 0.0478(11) Uani 1 1 d . . . . .
H01W H 0.2518 0.2789 0.6627 0.057 Uiso 1 1 calc R . . . .
H01X H 0.2783 0.2505 0.5743 0.057 Uiso 1 1 calc R . . . .
C01P C 0.3213(3) 0.3610(3) 0.5867(3) 0.0423(10) Uani 1 1 d . . . . .
H01Y H 0.2921 0.4081 0.6196 0.051 Uiso 1 1 calc R . . . .
H H 0.3234 0.3766 0.5321 0.051 Uiso 1 1 calc R . . . .
C01Q C 0.6838(4) 0.0894(3) 1.1388(3) 0.0451(10) Uani 1 1 d . . . . .
C01R C 0.5889(4) 0.2218(3) 1.1633(2) 0.0466(11) Uani 1 1 d . . . . .
H01Z H 0.5554 0.2630 1.1984 0.056 Uiso 1 1 calc R . . . .
C01S C 0.8780(3) 0.1240(3) 0.6227(2) 0.0415(10) Uani 1 1 d . . . . .
H01 H 0.9413 0.1201 0.5826 0.062 Uiso 1 1 calc GR . . . .
HA H 0.8835 0.0831 0.6621 0.062 Uiso 1 1 calc GR . . . .
HB H 0.8656 0.1763 0.6471 0.062 Uiso 1 1 calc GR . . . .
C01T C 0.5544(4) 0.2953(3) 1.0344(3) 0.0461(11) Uani 1 1 d . . . . .
C01U C 1.2109(4) 0.1914(3) 0.3921(3) 0.0495(11) Uani 1 1 d . . . . .
H0AA H 1.1844 0.2393 0.4242 0.059 Uiso 1 1 calc R . . . .
HC H 1.2145 0.2066 0.3371 0.059 Uiso 1 1 calc R . . . .
C01V C 1.1362(4) 0.1299(3) 0.4150(3) 0.0491(11) Uani 1 1 d . . . . .
H1AA H 1.1328 0.1154 0.4701 0.059 Uiso 1 1 calc R . . . .
HD H 1.1640 0.0818 0.3835 0.059 Uiso 1 1 calc R . . . .
C01W C 0.8976(4) 0.2720(3) -0.1634(3) 0.0481(11) Uani 1 1 d . . . . .
H2AA H 0.9296 0.2293 -0.1970 0.058 Uiso 1 1 calc R . . . .
C01X C 0.9799(4) 0.5897(3) 0.6131(3) 0.0530(12) Uani 1 1 d . . . . .
H3AA H 0.9850 0.6167 0.5623 0.064 Uiso 1 1 calc R . . . .
HE H 0.9344 0.6250 0.6532 0.064 Uiso 1 1 calc R . . . .
C01Y C 0.5323(4) -0.0234(3) 0.3788(3) 0.0512(12) Uani 1 1 d . . . . .
H4AA H 0.5308 0.0136 0.3347 0.061 Uiso 1 1 calc R . . . .
HF H 0.4847 0.0015 0.4252 0.061 Uiso 1 1 calc R . . . .
C01Z C 0.1391(4) 0.3230(3) 0.6041(3) 0.0568(13) Uani 1 1 d . . . . .
H5AA H 0.1113 0.3676 0.6405 0.068 Uiso 1 1 calc R . . . .
HG H 0.1390 0.3430 0.5510 0.068 Uiso 1 1 calc R . . . .
C021 C 0.9991(5) 0.1341(3) -0.0653(3) 0.0653(16) Uani 1 1 d . . . . .
N022 N 1.0352(5) 0.0887(4) -0.2116(4) 0.0842(16) Uani 1 1 d . U . . .
C023 C 0.4930(4) -0.1011(3) 0.3606(3) 0.0603(13) Uani 1 1 d . . . . .
H02A H 0.4962 -0.1388 0.4039 0.072 Uiso 1 1 calc R . . . .
H02B H 0.4208 -0.0892 0.3580 0.072 Uiso 1 1 calc R . . . .
C024 C 0.4938(5) 0.3640(4) 1.0643(3) 0.0697(18) Uani 1 1 d . . . . .
C025 C 1.3193(4) 0.1623(4) 0.4018(4) 0.0641(14) Uani 1 1 d . . . . .
H02C H 1.3155 0.1470 0.4567 0.077 Uiso 1 1 calc R . . . .
H02D H 1.3455 0.1144 0.3697 0.077 Uiso 1 1 calc R . . . .
N026 N 0.4612(4) 0.4075(3) 1.2115(3) 0.0764(14) Uani 1 1 d . U . . .
C027 C 1.0866(4) 0.5753(4) 0.6311(3) 0.0671(15) Uani 1 1 d . . . . .
H02E H 1.1319 0.5401 0.5917 0.101 Uiso 1 1 calc GR . . . .
H02F H 1.0815 0.5507 0.6824 0.101 Uiso 1 1 calc GR . . . .
H02G H 1.1140 0.6258 0.6306 0.101 Uiso 1 1 calc GR . . . .
C028 C 0.5543(5) -0.1410(3) 0.2835(3) 0.0608(13) Uani 1 1 d . . . . .
H02H H 0.5546 -0.1031 0.2407 0.091 Uiso 1 1 calc GR . . . .
H02I H 0.5227 -0.1870 0.2735 0.091 Uiso 1 1 calc GR . . . .
H02J H 0.6244 -0.1579 0.2876 0.091 Uiso 1 1 calc GR . . . .
N029 N 1.1068(5) 0.0414(4) 0.0175(4) 0.0882(17) Uani 1 1 d . U . . .
C02A C 0.0679(5) 0.2580(4) 0.6229(4) 0.0727(16) Uani 1 1 d . . . . .
H02K H 0.0885 0.2172 0.5825 0.109 Uiso 1 1 calc GR . . . .
H02L H -0.0022 0.2812 0.6248 0.109 Uiso 1 1 calc GR . . . .
H02M H 0.0722 0.2342 0.6733 0.109 Uiso 1 1 calc GR . . . .
C02B C 1.3951(5) 0.2231(5) 0.3792(4) 0.083(2) Uani 1 1 d . . . . .
H02N H 1.3982 0.2399 0.3254 0.125 Uiso 1 1 calc GR . . . .
H02O H 1.4626 0.1992 0.3841 0.125 Uiso 1 1 calc GR . . . .
H02P H 1.3731 0.2691 0.4136 0.125 Uiso 1 1 calc GR . . . .
C02C C 0.4750(5) 0.3879(4) 1.1464(4) 0.0655(14) Uani 1 1 d . U . . .
C02D C 1.0568(5) 0.0828(4) -0.0192(4) 0.0734(16) Uani 1 1 d . U . . .
C02E C 1.0194(5) 0.1100(4) -0.1464(4) 0.0688(15) Uani 1 1 d . U . . .
C02F C 0.4386(6) 0.4171(4) 1.0206(4) 0.0777(17) Uani 1 1 d . U . . .
N02G N 0.3893(5) 0.4609(4) 0.9836(4) 0.0958(18) Uani 1 1 d . U . . .

loop_
_atom_site_aniso_label
_atom_site_aniso_U_11
_atom_site_aniso_U_22
_atom_site_aniso_U_33
_atom_site_aniso_U_23
_atom_site_aniso_U_13
_atom_site_aniso_U_12
S01 0.0476(6) 0.0319(5) 0.0220(5) 0.0010(4) -0.0058(4) 0.0053(4)
S02 0.0453(6) 0.0323(5) 0.0228(5) 0.0003(4) -0.0052(4) 0.0062(4)
Cl03 0.0826(9) 0.0450(6) 0.0347(6) 0.0078(5) -0.0150(6) 0.0092(6)
Cl04 0.0804(9) 0.0507(7) 0.0333(6) 0.0053(5) -0.0149(5) 0.0190(6)
O00A 0.0453(16) 0.0348(14) 0.0273(14) 0.0030(11) -0.0104(12) 0.0047(12)
O00B 0.0489(17) 0.0331(14) 0.0270(14) 0.0058(11) -0.0110(12) 0.0034(12)
O00D 0.080(2) 0.0455(18) 0.0261(15) -0.0034(13) -0.0058(15) 0.0173(16)
O00E 0.081(2) 0.0445(18) 0.0275(15) -0.0031(13) -0.0067(15) 0.0143(16)
C00G 0.039(2) 0.033(2) 0.0264(19) -0.0007(16) -0.0063(16) 0.0024(16)
C00H 0.035(2) 0.033(2) 0.0225(18) 0.0026(15) -0.0066(15) 0.0009(16)
C00I 0.037(2) 0.0286(19) 0.0277(19) 0.0043(15) -0.0084(16) 0.0011(15)
C00J 0.035(2) 0.0300(19) 0.0267(19) 0.0041(15) -0.0078(16) 0.0022(16)
C00K 0.049(2) 0.030(2) 0.0220(18) 0.0005(15) -0.0059(17) 0.0091(17)
C00L 0.042(2) 0.0290(19) 0.0279(19) 0.0027(15) -0.0084(17) 0.0043(16)
C00M 0.034(2) 0.0307(19) 0.0261(19) 0.0014(15) -0.0050(15) 0.0023(15)
C00N 0.039(2) 0.034(2) 0.0238(18) 0.0029(15) -0.0069(16) 0.0017(16)
C00O 0.043(2) 0.035(2) 0.0258(19) 0.0014(16) -0.0076(17) 0.0025(17)
C00P 0.040(2) 0.033(2) 0.0239(19) 0.0017(15) -0.0076(16) 0.0026(16)
C00Q 0.039(2) 0.0278(19) 0.0260(19) 0.0007(15) -0.0036(16) 0.0044(16)
C00R 0.037(2) 0.037(2) 0.028(2) -0.0007(16) -0.0058(16) 0.0065(17)
C00S 0.048(2) 0.039(2) 0.0224(19) -0.0016(16) -0.0047(17) 0.0090(18)
C00T 0.047(2) 0.037(2) 0.0245(19) -0.0033(16) -0.0064(17) 0.0073(18)
C00U 0.048(2) 0.039(2) 0.024(2) -0.0044(17) -0.0052(17) 0.0070(18)
C00V 0.048(2) 0.037(2) 0.0260(19) 0.0026(17) -0.0032(17) 0.0110(18)
C00W 0.040(2) 0.037(2) 0.0247(19) 0.0018(16) -0.0078(16) -0.0020(17)
C00X 0.049(3) 0.043(2) 0.027(2) -0.0007(18) -0.0084(18) 0.0071(19)
C00Y 0.045(2) 0.030(2) 0.030(2) 0.0010(16) -0.0094(17) 0.0039(17)
C00Z 0.046(2) 0.043(2) 0.031(2) 0.0027(18) -0.0088(18) 0.0008(19)
C010 0.047(2) 0.034(2) 0.028(2) 0.0001(16) -0.0061(17) 0.0057(18)
C011 0.055(3) 0.039(2) 0.025(2) -0.0036(17) -0.0058(18) 0.0134(19)
C012 0.053(3) 0.033(2) 0.028(2) -0.0002(16) -0.0061(18) 0.0043(18)
C013 0.053(3) 0.038(2) 0.032(2) 0.0006(18) -0.0086(19) 0.0067(19)
C014 0.046(2) 0.046(2) 0.030(2) 0.0013(18) -0.0070(18) 0.0006(19)
C015 0.045(2) 0.045(2) 0.035(2) -0.0021(19) -0.0095(19) -0.0022(19)
C016 0.043(2) 0.037(2) 0.034(2) 0.0003(17) -0.0095(18) 0.0036(18)
C017 0.042(2) 0.039(2) 0.041(2) 0.0025(18) -0.0094(19) 0.0007(18)
C018 0.046(2) 0.036(2) 0.026(2) 0.0012(16) -0.0039(17) 0.0092(18)
C019 0.053(3) 0.037(2) 0.032(2) -0.0022(18) -0.0092(19) 0.0073(19)
C01A 0.051(3) 0.039(2) 0.028(2) -0.0001(18) -0.0056(18) 0.0051(19)
C01B 0.049(3) 0.039(2) 0.037(2) 0.0007(18) -0.0065(19) 0.0067(19)
C01C 0.052(3) 0.040(2) 0.026(2) -0.0016(17) -0.0032(18) 0.0063(19)
C01D 0.063(3) 0.051(3) 0.025(2) -0.0026(19) -0.009(2) 0.010(2)
C01E 0.049(2) 0.046(2) 0.028(2) -0.0068(18) -0.0074(18) 0.008(2)
C01F 0.059(3) 0.039(2) 0.038(2) 0.0044(19) -0.009(2) -0.004(2)
C01G 0.049(3) 0.047(2) 0.038(2) -0.0038(19) -0.018(2) 0.009(2)
C01H 0.048(2) 0.037(2) 0.034(2) 0.0027(17) -0.0100(19) -0.0029(18)
C01I 0.056(3) 0.039(2) 0.027(2) 0.0019(17) -0.0069(19) 0.0018(19)
C01J 0.055(3) 0.040(2) 0.028(2) -0.0018(18) -0.0063(19) 0.001(2)
C01K 0.052(3) 0.044(2) 0.028(2) -0.0022(18) -0.0065(19) 0.003(2)
C01L 0.054(3) 0.043(2) 0.033(2) 0.0074(18) -0.009(2) 0.003(2)
C01M 0.061(3) 0.052(3) 0.026(2) 0.0041(19) -0.005(2) 0.009(2)
C01N 0.063(3) 0.052(3) 0.021(2) 0.0029(18) -0.0100(19) 0.005(2)
C01O 0.046(3) 0.050(3) 0.045(3) 0.002(2) -0.007(2) -0.003(2)
C01P 0.042(2) 0.043(2) 0.042(2) 0.0006(19) -0.0120(19) -0.0014(19)
C01Q 0.056(3) 0.041(2) 0.038(2) 0.0071(19) -0.012(2) -0.002(2)
C01R 0.059(3) 0.052(3) 0.025(2) -0.0017(19) -0.0094(19) 0.008(2)
C01S 0.048(2) 0.044(2) 0.031(2) 0.0004(18) -0.0123(19) 0.0068(19)
C01T 0.057(3) 0.051(3) 0.026(2) 0.0018(19) -0.0082(19) 0.009(2)
C01U 0.048(3) 0.058(3) 0.040(2) 0.003(2) -0.009(2) 0.003(2)
C01V 0.049(3) 0.052(3) 0.042(3) 0.003(2) -0.010(2) 0.008(2)
C01W 0.067(3) 0.044(2) 0.028(2) -0.0003(18) -0.010(2) 0.011(2)
C01X 0.055(3) 0.056(3) 0.049(3) -0.001(2) -0.011(2) -0.013(2)
C01Y 0.054(3) 0.045(3) 0.050(3) 0.007(2) -0.007(2) 0.003(2)
C01Z 0.047(3) 0.063(3) 0.063(3) 0.004(3) -0.017(2) -0.006(2)
C021 0.095(4) 0.055(3) 0.033(2) 0.002(2) -0.008(3) 0.030(3)
N022 0.092(2) 0.082(2) 0.075(2) -0.0033(17) -0.0179(17) 0.0020(17)
C023 0.059(3) 0.059(3) 0.064(3) 0.007(3) -0.011(3) -0.016(3)
C024 0.095(4) 0.072(4) 0.031(2) -0.005(2) -0.016(3) 0.038(3)
C025 0.051(3) 0.074(4) 0.068(4) -0.008(3) -0.021(3) 0.003(3)
N026 0.084(2) 0.075(2) 0.066(2) -0.0039(16) -0.0185(16) 0.0071(16)
C027 0.054(3) 0.091(4) 0.061(3) -0.013(3) -0.010(3) -0.026(3)
C028 0.072(4) 0.054(3) 0.060(3) 0.002(2) -0.018(3) -0.015(3)
N029 0.090(2) 0.089(2) 0.081(2) 0.0021(17) -0.0188(17) 0.0049(17)
C02A 0.061(4) 0.085(4) 0.072(4) -0.001(3) -0.006(3) -0.024(3)
C02B 0.053(3) 0.116(6) 0.082(5) -0.009(4) -0.011(3) -0.018(4)
C02C 0.0670(17) 0.0654(17) 0.0632(17) -0.0008(10) -0.0154(10) -0.0037(10)
C02D 0.0740(18) 0.0731(18) 0.0716(18) 0.0008(10) -0.0159(10) -0.0048(10)
C02E 0.0705(17) 0.0680(17) 0.0667(17) -0.0002(10) -0.0149(10) -0.0049(10)
C02F 0.0786(19) 0.0777(19) 0.0756(19) 0.0004(10) -0.0176(10) -0.0048(10)
N02G 0.098(2) 0.096(2) 0.089(2) 0.0025(18) -0.0220(18) 0.0081(18)

loop_
_atom_type_symbol
_atom_type_description
_atom_type_scat_dispersion_real
_atom_type_scat_dispersion_imag
_atom_type_scat_source
C C 0.0181 0.0091 'International Tables Vol C Tables 4.2.6.8 and 6.1.1.4'
H H 0.0000 0.0000 'International Tables Vol C Tables 4.2.6.8 and 6.1.1.4'
Cl Cl 0.3639 0.7018 'International Tables Vol C Tables 4.2.6.8 and 6.1.1.4'
N N 0.0311 0.0180 'International Tables Vol C Tables 4.2.6.8 and 6.1.1.4'
O O 0.0492 0.0322 'International Tables Vol C Tables 4.2.6.8 and 6.1.1.4'
S S 0.3331 0.5567 'International Tables Vol C Tables 4.2.6.8 and 6.1.1.4'

loop_
_geom_angle_atom_site_label_1
_geom_angle_atom_site_label_2
_geom_angle_atom_site_label_3
_geom_angle
_geom_angle_site_symmetry_1
_geom_angle_site_symmetry_3
_geom_angle_publ_flag
C00I S01 C00U 90.26(19) . . ?
C00W S02 C018 90.40(19) . . ?
C00J O00A C01G 114.8(3) . . ?
C00L O00B C01S 113.3(3) . . ?
C00M C00G C00R 113.2(3) . . ?
C00M C00G C00Y 112.5(3) . . ?
C00P C00G C00M 99.9(3) . . ?
C00P C00G C00R 111.4(3) . . ?
C00P C00G C00Y 110.6(3) . . ?
C00Y C00G C00R 109.0(3) . . ?
C00L C00H C00I 131.6(4) . . ?
C00L C00H C00M 121.9(3) . . ?
C00M C00H C00I 106.6(3) . . ?
C00H C00I S01 135.8(3) . . ?
C00P C00I S01 113.6(3) . . ?
C00P C00I C00H 110.5(3) . . ?
O00A C00J C00M 121.6(3) . . ?
O00A C00J C00N 120.6(3) . . ?
C00M C00J C00N 117.7(3) . . ?
C00O C00K C00Q 99.9(3) . . ?
C00O C00K C00V 110.0(3) . . ?
C00O C00K C012 111.1(3) . . ?
C00V C00K C00Q 113.7(3) . . ?
C012 C00K C00Q 111.4(3) . . ?
C012 C00K C00V 110.2(3) . . ?
O00B C00L C00H 119.5(3) . . ?
C00Q C00L O00B 121.4(3) . . ?
C00Q C00L C00H 119.0(3) . . ?
C00H C00M C00G 111.7(3) . . ?
C00J C00M C00G 128.6(3) . . ?
C00J C00M C00H 119.6(3) . . ?
C00J C00N C00Q 122.3(3) . . ?
C00J C00N C00W 130.9(4) . . ?
C00Q C00N C00W 106.8(3) . . ?
C00W C00O C00K 111.6(3) . . ?
C00W C00O C010 112.8(4) . . ?
C010 C00O C00K 135.5(4) . . ?
C00I C00P C00G 111.2(3) . . ?
C00I C00P C00T 112.4(4) . . ?
C00T C00P C00G 136.3(4) . . ?
C00L C00Q C00K 129.4(3) . . ?
C00L C00Q C00N 119.4(3) . . ?
C00N C00Q C00K 111.2(3) . . ?
C017 C00R C00G 115.1(3) . . ?
C01E C00S C00U 133.4(4) . . ?
C00P C00T C00U 112.5(4) . . ?
C00S C00U S01 128.9(3) . . ?
C00T C00U S01 111.2(3) . . ?
C00T C00U C00S 119.8(4) . . ?
C01B C00V C00K 116.3(3) . . ?
C00N C00W S02 136.4(3) . . ?
C00O C00W S02 113.2(3) . . ?
C00O C00W C00N 110.4(3) . . ?
C00Z C00X C01T 108.7(4) . . ?
C01R C00X C00Z 119.0(4) . . ?
C01R C00X C01T 132.2(4) . . ?
C016 C00Y C00G 115.0(3) . . ?
C00X C00Z C01K 109.6(4) . . ?
C01J C00Z C00X 122.3(4) . . ?
C01J C00Z C01K 128.1(4) . . ?
C00O C010 C018 112.9(4) . . ?
C01C C011 C018 134.0(4) . . ?
C01I C012 C00K 116.5(3) . . ?
C014 C013 C01M 108.6(4) . . ?
C01W C013 C014 119.3(4) . . ?
C01W C013 C01M 132.0(4) . . ?
C013 C014 C01A 109.2(4) . . ?
C019 C014 C013 122.6(4) . . ?
C019 C014 C01A 128.3(4) . . ?
C01X C015 C01H 114.0(4) . . ?
C01H C016 C00Y 112.7(3) . . ?
C01P C017 C00R 113.6(4) . . ?
C010 C018 S02 110.7(3) . . ?
C010 C018 C011 120.1(4) . . ?
C011 C018 S02 129.2(3) . . ?
C014 C019 C01L 117.2(4) . . ?
O00E C01A C014 125.7(4) . . ?
O00E C01A C01C 127.3(4) . . ?
C01C C01A C014 107.0(4) . . ?
C00V C01B C01V 113.4(4) . . ?
C011 C01C C01A 126.0(4) . . ?
C011 C01C C01M 126.0(4) . . ?
C01M C01C C01A 107.5(4) . . ?
C01W C01D C01L 119.8(4) . . ?
C00S C01E C01K 126.5(4) . . ?
C00S C01E C01T 125.7(4) . . ?
C01T C01E C01K 107.6(4) . . ?
C01I C01F C01Y 114.3(4) . . ?
C016 C01H C015 113.0(4) . . ?
C01F C01I C012 113.4(4) . . ?
C01Q C01J C00Z 116.5(4) . . ?
O00D C01K C00Z 125.5(4) . . ?
O00D C01K C01E 127.7(4) . . ?
C00Z C01K C01E 106.8(4) . . ?
C019 C01L Cl04 120.0(3) . . ?
C019 C01L C01D 121.8(4) . . ?
C01D C01L Cl04 118.2(3) . . ?
C01C C01M C013 107.5(4) . . ?
C021 C01M C013 124.8(4) . . ?
C021 C01M C01C 127.7(4) . . ?
C01Q C01N C01R 121.6(4) . . ?
C01P C01O C01Z 113.9(4) . . ?
C01O C01P C017 113.9(4) . . ?
C01J C01Q Cl03 118.8(4) . . ?
C01J C01Q C01N 122.5(4) . . ?
C01N C01Q Cl03 118.7(3) . . ?
C01N C01R C00X 118.1(4) . . ?
C01E C01T C00X 107.3(4) . . ?
C024 C01T C00X 125.1(4) . . ?
C024 C01T C01E 127.6(4) . . ?
C01V C01U C025 113.8(4) . . ?
C01U C01V C01B 116.0(4) . . ?
C013 C01W C01D 119.4(4) . . ?
C027 C01X C015 112.4(5) . . ?
C01F C01Y C023 115.0(4) . . ?
C02A C01Z C01O 114.9(5) . . ?
C01M C021 C02D 122.8(5) . . ?
C01M C021 C02E 123.6(5) . . ?
C02D C021 C02E 113.4(5) . . ?
C028 C023 C01Y 113.6(4) . . ?
C01T C024 C02C 123.4(5) . . ?
C01T C024 C02F 124.0(5) . . ?
C02F C024 C02C 112.5(5) . . ?
C02B C025 C01U 114.5(5) . . ?
N026 C02C C024 179.0(8) . . ?
N029 C02D C021 178.1(8) . . ?
N022 C02E C021 178.3(7) . . ?
N02G C02F C024 178.1(8) . . ?

loop_
_geom_bond_atom_site_label_1
_geom_bond_atom_site_label_2
_geom_bond_distance
_geom_bond_site_symmetry_2
_geom_bond_publ_flag
S01 C00I 1.703(4) . ?
S01 C00U 1.750(4) . ?
S02 C00W 1.711(4) . ?
S02 C018 1.759(4) . ?
Cl03 C01Q 1.735(5) . ?
Cl04 C01L 1.724(4) . ?
O00A C00J 1.365(5) . ?
O00A C01G 1.438(5) . ?
O00B C00L 1.397(5) . ?
O00B C01S 1.443(5) . ?
O00D C01K 1.226(5) . ?
O00E C01A 1.227(5) . ?
C00G C00M 1.528(5) . ?
C00G C00P 1.521(5) . ?
C00G C00R 1.542(6) . ?
C00G C00Y 1.542(6) . ?
C00H C00I 1.449(5) . ?
C00H C00L 1.403(5) . ?
C00H C00M 1.410(5) . ?
C00I C00P 1.374(5) . ?
C00J C00M 1.393(5) . ?
C00J C00N 1.408(5) . ?
C00K C00O 1.512(5) . ?
C00K C00Q 1.541(5) . ?
C00K C00V 1.536(6) . ?
C00K C012 1.536(6) . ?
C00L C00Q 1.370(5) . ?
C00N C00Q 1.415(5) . ?
C00N C00W 1.445(5) . ?
C00O C00W 1.379(6) . ?
C00O C010 1.383(6) . ?
C00P C00T 1.391(5) . ?
C00R C017 1.535(6) . ?
C00S C00U 1.432(5) . ?
C00S C01E 1.358(6) . ?
C00T C00U 1.394(6) . ?
C00V C01B 1.504(6) . ?
C00X C00Z 1.408(6) . ?
C00X C01R 1.400(6) . ?
C00X C01T 1.470(6) . ?
C00Y C016 1.530(6) . ?
C00Z C01J 1.398(6) . ?
C00Z C01K 1.463(6) . ?
C010 C018 1.399(6) . ?
C011 C018 1.413(5) . ?
C011 C01C 1.379(6) . ?
C012 C01I 1.527(6) . ?
C013 C014 1.407(6) . ?
C013 C01M 1.466(6) . ?
C013 C01W 1.379(6) . ?
C014 C019 1.369(6) . ?
C014 C01A 1.469(6) . ?
C015 C01H 1.522(6) . ?
C015 C01X 1.518(6) . ?
C016 C01H 1.513(6) . ?
C017 C01P 1.512(6) . ?
C019 C01L 1.391(6) . ?
C01A C01C 1.465(6) . ?
C01B C01V 1.512(6) . ?
C01C C01M 1.461(6) . ?
C01D C01L 1.394(6) . ?
C01D C01W 1.392(6) . ?
C01E C01K 1.472(6) . ?
C01E C01T 1.464(6) . ?
C01F C01I 1.506(6) . ?
C01F C01Y 1.517(7) . ?
C01J C01Q 1.368(6) . ?
C01M C021 1.376(7) . ?
C01N C01Q 1.378(6) . ?
C01N C01R 1.377(7) . ?
C01O C01P 1.499(6) . ?
C01O C01Z 1.525(7) . ?
C01T C024 1.360(7) . ?
C01U C01V 1.501(7) . ?
C01U C025 1.512(7) . ?
C01X C027 1.515(7) . ?
C01Y C023 1.525(7) . ?
C01Z C02A 1.510(8) . ?
C021 C02D 1.429(8) . ?
C021 C02E 1.429(8) . ?
N022 C02E 1.159(8) . ?
C023 C028 1.522(8) . ?
C024 C02C 1.447(8) . ?
C024 C02F 1.399(9) . ?
C025 C02B 1.502(9) . ?
N026 C02C 1.151(8) . ?
N029 C02D 1.176(8) . ?
C02F N02G 1.193(9) . ?

loop_
_smtbx_masks_void_nr
_smtbx_masks_void_average_x
_smtbx_masks_void_average_y
_smtbx_masks_void_average_z
_smtbx_masks_void_volume
_smtbx_masks_void_count_electrons
_smtbx_masks_void_content
1 0.247 -0.747 0.000 1017.4 345.5 ?
